data_7125593
loop_
_publ_author_name
'Wenzel, Marco'
'Knapp, Quintin W.'
'Plieger, Paul G.'

_publ_section_title
;
 A bis-salicylaldoximato-copper(II) receptor for selective sulfate uptake.
;
_journal_issue 1
_journal_name_full 'Chemical communications (Cambridge, England)'
_journal_page_first 499
_journal_page_last 501
_journal_paper_doi 10.1039/c0cc02230f
_journal_volume 47
_journal_year 2011
_chemical_formula_moiety 'C64 H100 Cu2 N8 O12 S, 3(C2 H6 O), C2 H3 N, 2(N O3), O'
_chemical_formula_sum 'C72 H121 Cu2 N11 O22 S'
_chemical_formula_weight 1651.94
_space_group_IT_number 2
_space_group_name_Hall '-P 1'
_space_group_name_H-M_alt 'P -1'
_symmetry_cell_setting triclinic
_symmetry_space_group_name_Hall '-P 1'
_symmetry_space_group_name_H-M 'P -1'
_atom_sites_solution_hydrogens geom
_atom_sites_solution_primary direct
_atom_sites_solution_secondary difmap
_audit_creation_method SHELXL-97
_cell_angle_alpha 78.77(3)
_cell_angle_beta 85.67(3)
_cell_angle_gamma 85.96(3)
_cell_formula_units_Z 2
_cell_length_a 10.464(2)
_cell_length_b 18.668(4)
_cell_length_c 21.678(4)
_cell_measurement_reflns_used 14691
_cell_measurement_temperature 123(2)
_cell_measurement_theta_max 71.6
_cell_measurement_theta_min 6.6
_cell_volume 4135.0(15)
_computing_cell_refinement 'FS Process (Rigaku, 1998)'
_computing_data_collection 'Crystal Clear (Rigaku, 2005)'
_computing_data_reduction 'FS Process (Rigaku, 1998)'
_computing_structure_refinement 'SHELXL-97 (Sheldrick, 1997)'
_computing_structure_solution 'SHELXS-97 (Sheldrick, 1990)'
_diffrn_ambient_temperature 123(2)
_diffrn_detector_area_resol_mean 10
_diffrn_measured_fraction_theta_full 0.961
_diffrn_measured_fraction_theta_max 0.961
_diffrn_measurement_device_type 'Rigaku Spider'
_diffrn_measurement_method \w-scans
_diffrn_radiation_monochromator 'confocal optics'
_diffrn_radiation_source 'rotating anode'
_diffrn_radiation_type CuK\a
_diffrn_radiation_wavelength 1.54178
_diffrn_reflns_av_R_equivalents 0.0649
_diffrn_reflns_av_sigmaI/netI 0.0660
_diffrn_reflns_limit_h_max 11
_diffrn_reflns_limit_h_min -11
_diffrn_reflns_limit_k_max 21
_diffrn_reflns_limit_k_min -21
_diffrn_reflns_limit_l_max 24
_diffrn_reflns_limit_l_min -24
_diffrn_reflns_number 71567
_diffrn_reflns_theta_full 61.16
_diffrn_reflns_theta_max 61.16
_diffrn_reflns_theta_min 6.62
_exptl_absorpt_coefficient_mu 1.502
_exptl_absorpt_correction_T_max 1.0000
_exptl_absorpt_correction_T_min 0.7176
_exptl_absorpt_correction_type multi-scan
_exptl_absorpt_process_details Empirical
_exptl_crystal_colour green
_exptl_crystal_density_diffrn 1.327
_exptl_crystal_density_method 'not measured'
_exptl_crystal_description block
_exptl_crystal_F_000 1760
_exptl_crystal_size_max 0.15
_exptl_crystal_size_mid 0.10
_exptl_crystal_size_min 0.05
_refine_diff_density_max 0.968
_refine_diff_density_min -0.659
_refine_diff_density_rms 0.086
_refine_ls_extinction_method none
_refine_ls_goodness_of_fit_ref 1.108
_refine_ls_hydrogen_treatment constr
_refine_ls_matrix_type full
_refine_ls_number_parameters 985
_refine_ls_number_reflns 12207
_refine_ls_number_restraints 51
_refine_ls_restrained_S_all 1.116
_refine_ls_R_factor_all 0.0921
_refine_ls_R_factor_gt 0.0667
_refine_ls_shift/su_max 0.003
_refine_ls_shift/su_mean 0.000
_refine_ls_structure_factor_coef Fsqd
_refine_ls_weighting_details 'calc w=1/[\s^2^(Fo^2^)+(0.0889P)^2^+6.4773P] where P=(Fo^2^+2Fc^2^)/3'
_refine_ls_weighting_scheme calc
_refine_ls_wR_factor_gt 0.1689
_refine_ls_wR_factor_ref 0.1944
_reflns_number_gt 8871
_reflns_number_total 12207
_reflns_threshold_expression >2sigma(I)
_cod_data_source_file c0cc02230f.txt
_cod_data_source_block mw73
_cod_depositor_comments
;
The following automatic conversions were performed:

data item '_exptl_absorpt_correction_type' value 'Multi-scan' was
changed to 'multi-scan' in accordance with the
/home/saulius/struct/COD-crude-data/automatic-downloads/DataCite-retrospective/RSC/depositions/lib/dictionaries/cif_core.dic
dictionary named 'cif_core.dic' version 2.4.2 last updated on
2011-04-26.

Automatic conversion script
Id: cif_fix_values 6909 2019-04-08 15:41:33Z antanas 
;
_cod_original_cell_volume 4135.0(14)
_cod_database_code 7125593

loop_
_symmetry_equiv_pos_as_xyz
'x, y, z'
'-x, -y, -z'

loop_
_atom_site_label
_atom_site_type_symbol
_atom_site_fract_x
_atom_site_fract_y
_atom_site_fract_z
_atom_site_U_iso_or_equiv
_atom_site_adp_type
_atom_site_occupancy
_atom_site_symmetry_multiplicity
_atom_site_calc_flag
_atom_site_refinement_flags
_atom_site_disorder_assembly
_atom_site_disorder_group
Cu1 Cu 0.45513(6) 0.58780(3) 0.25067(3) 0.0274(2) Uani 1 1 d . . .
N1 N 0.1717(7) 0.2494(3) 0.4892(3) 0.0617(16) Uani 1 1 d . . .
O1W O -0.3594(6) 0.2528(3) 0.5205(2) 0.0998(19) Uani 1 1 d . . .
Cu2 Cu 1.07543(6) 0.51387(3) 0.23788(3) 0.0254(2) Uani 1 1 d . . .
N2 N 0.3588(5) 0.7171(2) -0.0144(2) 0.0365(11) Uani 1 1 d . . .
S1 S 0.76163(11) 0.54545(6) 0.24711(5) 0.0271(3) Uani 1 1 d D . .
O1 O 0.8829(3) 0.55751(17) 0.27318(15) 0.0339(8) Uani 1 1 d D A .
O2 O 0.7515(4) 0.5853(2) 0.18310(18) 0.0447(12) Uani 0.80 1 d PD A 1
O3 O 0.6540(4) 0.5712(2) 0.2880(2) 0.0394(11) Uani 0.80 1 d PD A 1
O4 O 0.7487(4) 0.4665(2) 0.2500(2) 0.0421(12) Uani 0.80 1 d PD A 1
O2A O 0.8000(14) 0.5357(9) 0.1811(5) 0.0447(12) Uani 0.20 1 d PD A 2
O3A O 0.6686(12) 0.6023(7) 0.2481(7) 0.0394(11) Uani 0.20 1 d PD A 2
O4A O 0.7218(16) 0.4728(7) 0.2792(7) 0.0421(12) Uani 0.20 1 d PD A 2
O11 O 0.4782(3) 0.68243(16) 0.20167(14) 0.0304(8) Uani 1 1 d . A .
C11 C 0.5117(4) 0.7394(2) 0.2234(2) 0.0283(11) Uani 1 1 d . . .
O12 O 1.0345(3) 0.43102(15) 0.20406(14) 0.0267(7) Uani 1 1 d . . .
C12 C 1.0117(4) 0.3644(2) 0.2367(2) 0.0262(11) Uani 1 1 d . . .
O13 O 0.4259(3) 0.49284(16) 0.29882(14) 0.0292(8) Uani 1 1 d . A .
C13 C 0.4115(4) 0.4323(2) 0.2778(2) 0.0245(11) Uani 1 1 d . . .
O14 O 1.1371(3) 0.59349(15) 0.26904(14) 0.0276(8) Uani 1 1 d . . .
C14 C 1.1314(4) 0.6627(2) 0.2392(2) 0.0272(11) Uani 1 1 d . . .
O20 O 0.0546(6) 0.2722(2) 0.4819(2) 0.0725(14) Uani 1 1 d . . .
C21 C 0.4873(4) 0.7494(2) 0.2865(2) 0.0276(11) Uani 1 1 d . A .
O21 O 0.1941(6) 0.2064(3) 0.5400(2) 0.0998(19) Uani 1 1 d . . .
C22 C 1.0424(4) 0.3384(2) 0.2996(2) 0.0274(11) Uani 1 1 d . . .
O22 O 0.2569(6) 0.2683(3) 0.4499(3) 0.109(2) Uani 1 1 d . . .
C23 C 0.3830(4) 0.4295(2) 0.2157(2) 0.0267(11) Uani 1 1 d . A .
O23 O 0.3715(4) 0.7514(2) 0.02746(18) 0.0515(10) Uani 1 1 d . . .
C24 C 1.1465(4) 0.6846(2) 0.1732(2) 0.0250(11) Uani 1 1 d . . .
O24 O 0.2474(4) 0.7082(2) -0.0290(2) 0.0563(11) Uani 1 1 d . . .
O25 O 0.4538(4) 0.6903(2) -0.04140(18) 0.0619(12) Uani 1 1 d . . .
C31 C 0.5233(5) 0.8136(2) 0.3040(2) 0.0330(12) Uani 1 1 d . . .
H31A H 0.5042 0.8198 0.3453 0.040 Uiso 1 1 calc R A .
C32 C 1.0163(5) 0.2659(2) 0.3290(2) 0.0289(11) Uani 1 1 d . . .
H32A H 1.0396 0.2492 0.3701 0.035 Uiso 1 1 calc R . .
C33 C 0.3661(5) 0.3615(2) 0.1988(2) 0.0311(12) Uani 1 1 d . . .
H33A H 0.3439 0.3611 0.1581 0.037 Uiso 1 1 calc R A .
C34 C 1.1556(5) 0.7591(2) 0.1468(2) 0.0317(12) Uani 1 1 d . . .
H34A H 1.1713 0.7726 0.1034 0.038 Uiso 1 1 calc R . .
C41 C 0.5863(5) 0.8682(2) 0.2622(2) 0.0319(12) Uani 1 1 d . A .
C42 C 0.9577(5) 0.2185(2) 0.2995(2) 0.0300(12) Uani 1 1 d . . .
C43 C 0.3809(5) 0.2957(2) 0.2401(2) 0.0326(12) Uani 1 1 d . A .
C44 C 1.1421(5) 0.8135(2) 0.1827(2) 0.0329(12) Uani 1 1 d . . .
C51 C 0.6133(5) 0.8561(2) 0.2008(2) 0.0335(12) Uani 1 1 d . . .
H51A H 0.6565 0.8911 0.1718 0.040 Uiso 1 1 calc R A .
C52 C 0.9249(5) 0.2464(2) 0.2377(2) 0.0312(12) Uani 1 1 d . . .
H52A H 0.8841 0.2167 0.2165 0.037 Uiso 1 1 calc R . .
C53 C 0.4140(5) 0.2992(3) 0.3007(2) 0.0333(12) Uani 1 1 d . . .
H53A H 0.4255 0.2557 0.3296 0.040 Uiso 1 1 calc R A .
C54 C 1.1126(5) 0.7912(2) 0.2469(2) 0.0319(12) Uani 1 1 d . . .
H54A H 1.0972 0.8266 0.2719 0.038 Uiso 1 1 calc R . .
C61 C 0.5786(5) 0.7943(2) 0.1812(2) 0.0298(12) Uani 1 1 d . A .
C62 C 0.9510(4) 0.3164(2) 0.2069(2) 0.0282(11) Uani 1 1 d . . .
C63 C 0.4303(4) 0.3643(2) 0.3195(2) 0.0293(11) Uani 1 1 d . A .
C64 C 1.1052(5) 0.7180(2) 0.2752(2) 0.0288(11) Uani 1 1 d . . .
O100 O -0.1190(6) 0.1909(3) 0.5577(3) 0.0959(17) Uani 1 1 d . . .
H10A H -0.0577 0.2093 0.5361 0.144 Uiso 1 1 calc R . .
C100 C 1.3956(14) 0.9758(5) -0.0502(4) 0.134(5) Uani 1 1 d . . .
N100 N 1.3361(13) 1.0306(5) -0.0468(5) 0.178(5) Uani 1 1 d . . .
C101 C 1.4804(14) 0.9086(5) -0.0541(4) 0.171(6) Uani 1 1 d . . .
H11B H 1.4745 0.8953 -0.0943 0.256 Uiso 1 1 calc R . .
H11C H 1.4536 0.8692 -0.0212 0.256 Uiso 1 1 calc R . .
H11D H 1.5677 0.9182 -0.0492 0.256 Uiso 1 1 calc R . .
C102 C -0.0851(9) 0.1170(4) 0.5839(4) 0.088(3) Uani 1 1 d . . .
H10B H -0.0239 0.1146 0.6158 0.106 Uiso 1 1 calc R . .
H10C H -0.0460 0.0920 0.5513 0.106 Uiso 1 1 calc R . .
C103 C -0.1987(8) 0.0831(5) 0.6112(5) 0.121(4) Uani 1 1 d . . .
H10D H -0.1777 0.0331 0.6301 0.181 Uiso 1 1 calc R . .
H10E H -0.2578 0.0845 0.5791 0.181 Uiso 1 1 calc R . .
H10F H -0.2374 0.1086 0.6429 0.181 Uiso 1 1 calc R . .
C104 C 0.4645(12) 0.1211(9) 0.4675(6) 0.163(6) Uani 1 1 d . . .
H10G H 0.5468 0.0937 0.4676 0.195 Uiso 1 1 calc R . .
H10H H 0.4631 0.1575 0.4289 0.195 Uiso 1 1 calc R . .
C105 C 0.3600(13) 0.0707(7) 0.4692(7) 0.173(6) Uani 1 1 d . . .
H10I H 0.3713 0.0478 0.4330 0.259 Uiso 1 1 calc R . .
H10J H 0.2786 0.0978 0.4688 0.259 Uiso 1 1 calc R . .
H10K H 0.3627 0.0339 0.5069 0.259 Uiso 1 1 calc R . .
C106 C -0.0013(9) 0.8405(5) -0.0660(4) 0.095(3) Uani 1 1 d . . .
H10L H -0.0667 0.8774 -0.0574 0.114 Uiso 1 1 calc R . .
H10M H -0.0351 0.8126 -0.0938 0.114 Uiso 1 1 calc R . .
C107 C 0.1188(11) 0.8774(6) -0.0977(5) 0.152(5) Uani 1 1 d . . .
H10N H 0.1605 0.8976 -0.0676 0.229 Uiso 1 1 calc R . .
H10O H 0.0950 0.9158 -0.1319 0.229 Uiso 1 1 calc R . .
H10P H 0.1764 0.8419 -0.1136 0.229 Uiso 1 1 calc R . .
O200 O 0.4498(7) 0.1581(4) 0.5223(4) 0.149(3) Uani 1 1 d . . .
H20A H 0.5064 0.1870 0.5195 0.224 Uiso 1 1 calc R . .
C211 C 0.4302(5) 0.6939(2) 0.3356(2) 0.0311(12) Uani 1 1 d . . .
H21A H 0.4059 0.7057 0.3748 0.037 Uiso 1 1 calc R A .
N212 N 0.4124(4) 0.63008(19) 0.32709(17) 0.0271(9) Uani 1 1 d . A .
O213 O 0.3624(3) 0.58322(17) 0.38071(15) 0.0391(9) Uani 1 1 d . . .
H213 H 0.3533 0.5431 0.3721 0.047 Uiso 1 1 calc R A .
C221 C 1.0932(4) 0.3830(2) 0.3385(2) 0.0284(11) Uani 1 1 d . . .
H22A H 1.1175 0.3607 0.3784 0.034 Uiso 1 1 calc R . .
N222 N 1.1064(4) 0.45202(19) 0.32055(18) 0.0271(9) Uani 1 1 d . . .
O223 O 1.1487(3) 0.48626(16) 0.36631(14) 0.0319(8) Uani 1 1 d . . .
H223 H 1.1552 0.5299 0.3518 0.038 Uiso 1 1 calc R . .
C231 C 0.3834(4) 0.4945(2) 0.1661(2) 0.0262(11) Uani 1 1 d . . .
H23A H 0.3558 0.4906 0.1272 0.031 Uiso 1 1 calc R A .
N232 N 0.4190(4) 0.55627(19) 0.17239(17) 0.0259(9) Uani 1 1 d . A .
O233 O 0.4200(3) 0.60775(16) 0.11680(14) 0.0324(8) Uani 1 1 d . . .
H233 H 0.4434 0.6465 0.1233 0.039 Uiso 1 1 calc R A .
C241 C 1.1430(4) 0.6329(2) 0.1309(2) 0.0254(11) Uani 1 1 d . . .
H24A H 1.1667 0.6480 0.0884 0.030 Uiso 1 1 calc R . .
N242 N 1.1084(4) 0.5677(2) 0.15038(17) 0.0291(10) Uani 1 1 d . . .
O243 O 1.1042(3) 0.52706(16) 0.10221(14) 0.0326(8) Uani 1 1 d . . .
H243 H 1.0815 0.4859 0.1176 0.039 Uiso 1 1 calc R . .
O300 O 0.0301(5) 0.7931(3) -0.0085(2) 0.0946(17) Uani 1 1 d . . .
H30A H 0.0948 0.7675 -0.0148 0.142 Uiso 1 1 calc R . .
C411 C 0.6264(6) 0.9364(3) 0.2835(2) 0.0401(14) Uani 1 1 d . . .
C412 C 0.7399(7) 0.9157(3) 0.3247(3) 0.070(2) Uani 1 1 d . A .
H41A H 0.7162 0.8789 0.3604 0.105 Uiso 1 1 calc R . .
H41B H 0.7640 0.9582 0.3389 0.105 Uiso 1 1 calc R . .
H41C H 0.8111 0.8970 0.3007 0.105 Uiso 1 1 calc R . .
C413 C 0.6727(8) 0.9955(3) 0.2271(3) 0.083(2) Uani 1 1 d . A .
H41D H 0.6042 1.0106 0.1995 0.124 Uiso 1 1 calc R . .
H41E H 0.7446 0.9756 0.2044 0.124 Uiso 1 1 calc R . .
H41F H 0.6980 1.0369 0.2425 0.124 Uiso 1 1 calc R . .
C414 C 0.5158(7) 0.9715(4) 0.3186(4) 0.091(3) Uani 1 1 d . A .
H41G H 0.4454 0.9844 0.2918 0.136 Uiso 1 1 calc R . .
H41H H 0.5432 1.0147 0.3303 0.136 Uiso 1 1 calc R . .
H41I H 0.4889 0.9376 0.3557 0.136 Uiso 1 1 calc R . .
C421 C 0.9284(5) 0.1405(2) 0.3323(2) 0.0386(13) Uani 1 1 d . . .
C422 C 0.7817(6) 0.1356(3) 0.3423(3) 0.0579(18) Uani 1 1 d . . .
H42A H 0.7477 0.1689 0.3688 0.087 Uiso 1 1 calc R . .
H42B H 0.7620 0.0866 0.3620 0.087 Uiso 1 1 calc R . .
H42C H 0.7439 0.1482 0.3023 0.087 Uiso 1 1 calc R . .
C423 C 0.9805(6) 0.0861(3) 0.2901(3) 0.0486(15) Uani 1 1 d . . .
H42D H 0.9426 0.0988 0.2501 0.073 Uiso 1 1 calc R . .
H42E H 0.9594 0.0375 0.3101 0.073 Uiso 1 1 calc R . .
H42F H 1.0721 0.0881 0.2836 0.073 Uiso 1 1 calc R . .
C424 C 0.9884(7) 0.1183(3) 0.3957(3) 0.0627(19) Uani 1 1 d . . .
H42G H 0.9548 0.1508 0.4230 0.094 Uiso 1 1 calc R . .
H42H H 1.0799 0.1212 0.3895 0.094 Uiso 1 1 calc R . .
H42I H 0.9683 0.0691 0.4143 0.094 Uiso 1 1 calc R . .
C431 C 0.3718(5) 0.2218(2) 0.2193(3) 0.0351(13) Uani 1 1 d . . .
C432 C 0.3214(7) 0.1643(3) 0.2752(3) 0.069(2) Uani 1 1 d . A .
H43A H 0.2359 0.1793 0.2887 0.103 Uiso 1 1 calc R . .
H43B H 0.3764 0.1599 0.3095 0.103 Uiso 1 1 calc R . .
H43C H 0.3206 0.1179 0.2624 0.103 Uiso 1 1 calc R . .
C433 C 0.5065(5) 0.1956(3) 0.1986(3) 0.0504(16) Uani 1 1 d . A .
H43D H 0.5402 0.2309 0.1640 0.076 Uiso 1 1 calc R . .
H43E H 0.5032 0.1495 0.1856 0.076 Uiso 1 1 calc R . .
H43F H 0.5610 0.1899 0.2331 0.076 Uiso 1 1 calc R . .
C434 C 0.2856(6) 0.2280(3) 0.1653(3) 0.067(2) Uani 1 1 d . A .
H43G H 0.3165 0.2640 0.1304 0.100 Uiso 1 1 calc R . .
H43H H 0.1997 0.2424 0.1786 0.100 Uiso 1 1 calc R . .
H43I H 0.2861 0.1815 0.1525 0.100 Uiso 1 1 calc R . .
C441 C 1.1550(6) 0.8945(3) 0.1512(3) 0.0418(14) Uani 1 1 d . . .
C442 C 1.2814(8) 0.9028(3) 0.1134(4) 0.091(3) Uani 1 1 d . . .
H44A H 1.2891 0.9532 0.0937 0.136 Uiso 1 1 calc R . .
H44B H 1.2855 0.8732 0.0816 0.136 Uiso 1 1 calc R . .
H44C H 1.3502 0.8873 0.1407 0.136 Uiso 1 1 calc R . .
C443 C 1.1418(10) 0.9453(3) 0.1972(4) 0.112(4) Uani 1 1 d . . .
H44D H 1.1503 0.9947 0.1749 0.168 Uiso 1 1 calc R . .
H44E H 1.2076 0.9326 0.2266 0.168 Uiso 1 1 calc R . .
H44F H 1.0591 0.9414 0.2195 0.168 Uiso 1 1 calc R . .
C444 C 1.0481(8) 0.9174(3) 0.1045(4) 0.094(3) Uani 1 1 d . . .
H44G H 1.0552 0.9677 0.0845 0.141 Uiso 1 1 calc R . .
H44H H 0.9657 0.9114 0.1269 0.141 Uiso 1 1 calc R . .
H44I H 1.0572 0.8873 0.0730 0.141 Uiso 1 1 calc R . .
C611 C 0.6077(5) 0.7832(2) 0.1149(2) 0.0319(12) Uani 1 1 d . . .
H61A H 0.6358 0.8285 0.0889 0.038 Uiso 1 1 calc R A .
H61B H 0.5303 0.7709 0.0984 0.038 Uiso 1 1 calc R . .
N612 N 0.7115(4) 0.7226(2) 0.11153(18) 0.0316(10) Uani 1 1 d . A .
H612 H 0.6899 0.6835 0.1417 0.038 Uiso 1 1 calc R . .
C613 C 0.8390(5) 0.7449(3) 0.1258(3) 0.0519(16) Uani 1 1 d . . .
H61C H 0.9022 0.7053 0.1241 0.078 Uiso 1 1 calc R A .
H61D H 0.8331 0.7566 0.1671 0.078 Uiso 1 1 calc R . .
H61E H 0.8635 0.7870 0.0952 0.078 Uiso 1 1 calc R . .
C614 C 0.7154(5) 0.6994(3) 0.0494(2) 0.0316(12) Uani 1 1 d . . .
H61F H 0.7242 0.7422 0.0162 0.038 Uiso 1 1 calc R A .
H61G H 0.6345 0.6790 0.0454 0.038 Uiso 1 1 calc R . .
C615 C 0.8244(5) 0.6433(3) 0.0400(2) 0.0375(13) Uani 1 1 d . A .
H61H H 0.8352 0.6092 0.0794 0.045 Uiso 1 1 calc R . .
H61I H 0.9036 0.6681 0.0285 0.045 Uiso 1 1 calc R . .
C616 C 0.8004(5) 0.6004(3) -0.0112(2) 0.0434(15) Uani 1 1 d . . .
H61J H 0.7875 0.6350 -0.0501 0.052 Uiso 1 1 calc R A .
H61K H 0.8770 0.5698 -0.0181 0.052 Uiso 1 1 calc R . .
C621 C 0.9130(5) 0.3456(2) 0.1405(2) 0.0303(12) Uani 1 1 d . . .
H62A H 0.8879 0.3056 0.1223 0.036 Uiso 1 1 calc R . .
H62B H 0.9861 0.3669 0.1151 0.036 Uiso 1 1 calc R . .
N622 N 0.8027(4) 0.4029(2) 0.13928(17) 0.0288(9) Uani 1 1 d . . .
H622 H 0.8187 0.4329 0.1660 0.035 Uiso 1 1 calc R . .
C623 C 0.6808(5) 0.3675(3) 0.1627(2) 0.0369(13) Uani 1 1 d . . .
H62C H 0.6898 0.3394 0.2044 0.055 Uiso 1 1 calc R . .
H62D H 0.6615 0.3358 0.1351 0.055 Uiso 1 1 calc R . .
H62E H 0.6124 0.4044 0.1637 0.055 Uiso 1 1 calc R . .
C624 C 0.7962(5) 0.4484(3) 0.0746(2) 0.0328(12) Uani 1 1 d . A .
H62F H 0.7964 0.4161 0.0445 0.039 Uiso 1 1 calc R . .
H62G H 0.8728 0.4760 0.0648 0.039 Uiso 1 1 calc R . .
C625 C 0.6789(5) 0.5015(3) 0.0663(2) 0.0350(12) Uani 1 1 d . . .
H62H H 0.6023 0.4741 0.0705 0.042 Uiso 1 1 calc R A .
H62I H 0.6727 0.5303 0.0992 0.042 Uiso 1 1 calc R . .
C626 C 0.6858(5) 0.5518(3) 0.0030(2) 0.0396(14) Uani 1 1 d . A .
H62J H 0.6077 0.5831 -0.0004 0.048 Uiso 1 1 calc R . .
H62K H 0.6874 0.5223 -0.0293 0.048 Uiso 1 1 calc R . .
C631 C 0.4773(4) 0.3680(2) 0.3818(2) 0.0298(12) Uani 1 1 d . . .
H63A H 0.4727 0.3206 0.4095 0.036 Uiso 1 1 calc R A .
H63B H 0.4233 0.4031 0.4010 0.036 Uiso 1 1 calc R . .
N632 N 0.6158(4) 0.3908(2) 0.37360(18) 0.0293(10) Uani 1 1 d . A .
H632 H 0.6218 0.4284 0.3400 0.035 Uiso 1 1 calc R . .
C633 C 0.7045(5) 0.3289(3) 0.3595(3) 0.0442(14) Uani 1 1 d . . .
H63C H 0.7911 0.3441 0.3536 0.066 Uiso 1 1 calc R A .
H63D H 0.6810 0.3147 0.3218 0.066 Uiso 1 1 calc R . .
H63E H 0.6985 0.2881 0.3940 0.066 Uiso 1 1 calc R . .
C634 C 0.6498(5) 0.4178(3) 0.4307(2) 0.0329(12) Uani 1 1 d . . .
H63F H 0.6287 0.3815 0.4680 0.040 Uiso 1 1 calc R A .
H63G H 0.5981 0.4623 0.4339 0.040 Uiso 1 1 calc R . .
C635 C 0.7917(5) 0.4333(3) 0.4294(2) 0.0373(13) Uani 1 1 d . A .
H63H H 0.8436 0.3878 0.4313 0.045 Uiso 1 1 calc R . .
H63I H 0.8157 0.4656 0.3901 0.045 Uiso 1 1 calc R . .
C636 C 0.8183(5) 0.4684(3) 0.4843(2) 0.0419(14) Uani 1 1 d . . .
H63J H 0.9097 0.4749 0.4829 0.050 Uiso 1 1 calc R A .
H63K H 0.7961 0.4349 0.5232 0.050 Uiso 1 1 calc R . .
C641 C 1.0586(5) 0.6940(2) 0.3424(2) 0.0306(12) Uani 1 1 d . . .
H64A H 1.0531 0.7354 0.3636 0.037 Uiso 1 1 calc R . .
H64B H 1.1192 0.6572 0.3634 0.037 Uiso 1 1 calc R . .
N642 N 0.9289(4) 0.66283(19) 0.34642(17) 0.0264(9) Uani 1 1 d . . .
H642 H 0.9329 0.6313 0.3191 0.032 Uiso 1 1 calc R . .
C643 C 0.8275(5) 0.7213(3) 0.3258(2) 0.0378(13) Uani 1 1 d . . .
H64C H 0.7461 0.6999 0.3282 0.057 Uiso 1 1 calc R . .
H64D H 0.8484 0.7450 0.2831 0.057 Uiso 1 1 calc R . .
H64E H 0.8229 0.7567 0.3528 0.057 Uiso 1 1 calc R . .
C644 C 0.8988(5) 0.6194(2) 0.4112(2) 0.0290(11) Uani 1 1 d . A .
H64F H 0.9198 0.6475 0.4420 0.035 Uiso 1 1 calc R . .
H64G H 0.9538 0.5749 0.4169 0.035 Uiso 1 1 calc R . .
C645 C 0.7612(5) 0.5989(3) 0.4250(2) 0.0352(12) Uani 1 1 d . . .
H64H H 0.7335 0.5792 0.3903 0.042 Uiso 1 1 calc R A .
H64I H 0.7067 0.6423 0.4289 0.042 Uiso 1 1 calc R . .
C646 C 0.7471(5) 0.5418(3) 0.4863(2) 0.0425(14) Uani 1 1 d . A .
H64J H 0.7780 0.5616 0.5202 0.051 Uiso 1 1 calc R . .
H64K H 0.6566 0.5339 0.4962 0.051 Uiso 1 1 calc R . .

loop_
_atom_site_aniso_label
_atom_site_aniso_U_11
_atom_site_aniso_U_22
_atom_site_aniso_U_33
_atom_site_aniso_U_23
_atom_site_aniso_U_13
_atom_site_aniso_U_12
Cu1 0.0288(4) 0.0278(4) 0.0268(4) -0.0098(3) 0.0000(3) 0.0010(3)
N1 0.095(5) 0.048(3) 0.047(3) -0.017(3) -0.023(4) 0.008(3)
O1W 0.164(6) 0.058(3) 0.073(3) -0.006(2) -0.001(4) 0.005(3)
Cu2 0.0255(4) 0.0246(3) 0.0268(4) -0.0080(3) 0.0006(3) -0.0009(3)
N2 0.044(3) 0.033(2) 0.033(2) -0.0058(19) -0.006(2) -0.002(2)
S1 0.0246(7) 0.0346(6) 0.0236(6) -0.0092(5) -0.0022(5) -0.0007(5)
O1 0.028(2) 0.0411(19) 0.0376(19) -0.0207(15) -0.0022(16) -0.0017(15)
O2 0.053(3) 0.051(3) 0.028(2) 0.001(2) -0.007(2) -0.006(2)
O3 0.027(2) 0.059(3) 0.034(3) -0.018(2) 0.004(2) 0.003(2)
O4 0.044(3) 0.028(2) 0.059(4) -0.018(2) -0.003(3) -0.0014(19)
O2A 0.053(3) 0.051(3) 0.028(2) 0.001(2) -0.007(2) -0.006(2)
O3A 0.027(2) 0.059(3) 0.034(3) -0.018(2) 0.004(2) 0.003(2)
O4A 0.044(3) 0.028(2) 0.059(4) -0.018(2) -0.003(3) -0.0014(19)
O11 0.035(2) 0.0290(17) 0.0289(18) -0.0071(14) -0.0036(15) -0.0046(14)
C11 0.023(3) 0.027(2) 0.037(3) -0.013(2) -0.008(2) 0.004(2)
O12 0.0273(19) 0.0218(15) 0.0320(18) -0.0068(13) -0.0015(15) -0.0042(13)
C12 0.022(3) 0.027(2) 0.029(3) -0.007(2) 0.001(2) 0.004(2)
O13 0.031(2) 0.0274(16) 0.0297(18) -0.0076(13) 0.0007(15) -0.0015(14)
C13 0.016(3) 0.027(2) 0.032(3) -0.012(2) 0.000(2) 0.0034(19)
O14 0.030(2) 0.0226(15) 0.0322(18) -0.0080(13) -0.0040(15) -0.0035(13)
C14 0.019(3) 0.029(2) 0.033(3) -0.005(2) 0.000(2) -0.002(2)
O20 0.111(4) 0.063(3) 0.048(3) -0.018(2) -0.004(3) -0.009(3)
C21 0.026(3) 0.024(2) 0.034(3) -0.009(2) -0.001(2) 0.001(2)
O21 0.155(6) 0.085(4) 0.052(3) -0.001(3) -0.027(3) 0.030(4)
C22 0.021(3) 0.032(2) 0.030(3) -0.012(2) -0.003(2) 0.006(2)
O22 0.094(5) 0.116(5) 0.094(4) 0.031(4) 0.003(4) -0.002(4)
C23 0.019(3) 0.031(2) 0.030(3) -0.009(2) 0.001(2) 0.000(2)
O23 0.056(3) 0.058(2) 0.049(2) -0.026(2) -0.011(2) -0.004(2)
C24 0.017(3) 0.026(2) 0.032(3) -0.0071(19) 0.002(2) -0.0013(19)
O24 0.044(3) 0.064(3) 0.069(3) -0.026(2) -0.019(2) -0.005(2)
O25 0.053(3) 0.089(3) 0.047(2) -0.028(2) -0.005(2) 0.019(2)
C31 0.032(3) 0.032(2) 0.037(3) -0.011(2) -0.005(2) 0.010(2)
C32 0.027(3) 0.024(2) 0.036(3) -0.008(2) 0.000(2) -0.002(2)
C33 0.026(3) 0.037(3) 0.033(3) -0.014(2) -0.003(2) 0.001(2)
C34 0.029(3) 0.031(2) 0.033(3) -0.004(2) 0.001(2) 0.000(2)
C41 0.039(3) 0.021(2) 0.036(3) -0.007(2) -0.006(2) 0.005(2)
C42 0.027(3) 0.025(2) 0.038(3) -0.008(2) 0.001(2) -0.004(2)
C43 0.021(3) 0.034(3) 0.044(3) -0.010(2) 0.002(2) -0.001(2)
C44 0.025(3) 0.031(2) 0.042(3) -0.008(2) 0.000(2) -0.003(2)
C51 0.035(3) 0.026(2) 0.038(3) -0.002(2) -0.007(2) 0.000(2)
C52 0.026(3) 0.027(2) 0.043(3) -0.016(2) 0.001(2) -0.003(2)
C53 0.030(3) 0.030(2) 0.039(3) -0.005(2) -0.002(2) 0.003(2)
C54 0.030(3) 0.028(2) 0.040(3) -0.011(2) -0.002(2) -0.002(2)
C61 0.032(3) 0.026(2) 0.031(3) -0.005(2) -0.007(2) 0.005(2)
C62 0.024(3) 0.030(2) 0.034(3) -0.014(2) -0.001(2) 0.004(2)
C63 0.022(3) 0.032(2) 0.034(3) -0.009(2) 0.000(2) 0.000(2)
C64 0.025(3) 0.029(2) 0.034(3) -0.010(2) -0.001(2) -0.003(2)
O100 0.129(5) 0.062(3) 0.094(4) -0.012(3) 0.005(3) -0.009(3)
C100 0.283(16) 0.066(6) 0.051(5) 0.005(4) 0.004(7) -0.054(8)
N100 0.303(15) 0.084(6) 0.131(8) 0.023(6) 0.007(8) -0.047(8)
C101 0.37(2) 0.063(6) 0.080(7) -0.011(5) -0.005(9) -0.029(9)
C102 0.116(7) 0.068(5) 0.078(5) -0.008(4) 0.003(5) -0.010(5)
C103 0.077(7) 0.110(7) 0.155(9) 0.022(7) -0.007(6) -0.008(6)
C104 0.109(10) 0.261(17) 0.141(11) -0.107(12) -0.020(8) 0.030(10)
C105 0.151(12) 0.178(12) 0.217(15) -0.108(11) -0.090(11) 0.077(10)
C106 0.122(8) 0.086(6) 0.070(5) -0.003(4) -0.017(5) 0.026(5)
C107 0.181(12) 0.134(9) 0.118(8) 0.062(7) -0.024(8) -0.065(8)
O200 0.133(6) 0.167(7) 0.154(7) -0.041(6) -0.004(5) -0.019(5)
C211 0.030(3) 0.035(3) 0.029(3) -0.011(2) 0.002(2) 0.002(2)
N212 0.025(2) 0.031(2) 0.026(2) -0.0059(16) -0.0011(17) 0.0007(17)
O213 0.051(2) 0.0336(18) 0.0327(19) -0.0087(15) 0.0104(17) -0.0109(16)
C221 0.024(3) 0.031(2) 0.032(3) -0.010(2) -0.003(2) 0.001(2)
N222 0.023(2) 0.030(2) 0.032(2) -0.0147(17) -0.0009(18) 0.0005(17)
O223 0.043(2) 0.0264(16) 0.0282(18) -0.0073(14) -0.0048(16) -0.0083(15)
C231 0.021(3) 0.028(2) 0.031(3) -0.010(2) -0.001(2) 0.003(2)
N232 0.024(2) 0.028(2) 0.026(2) -0.0055(16) 0.0007(17) 0.0034(17)
O233 0.040(2) 0.0291(16) 0.0284(18) -0.0054(14) -0.0017(16) -0.0020(15)
C241 0.019(3) 0.030(2) 0.026(2) -0.0051(19) -0.001(2) 0.004(2)
N242 0.032(3) 0.031(2) 0.027(2) -0.0129(17) -0.0003(18) 0.0007(18)
O243 0.041(2) 0.0287(16) 0.0309(18) -0.0126(14) 0.0010(16) -0.0036(15)
O300 0.094(4) 0.085(4) 0.092(4) 0.000(3) 0.025(3) 0.007(3)
C411 0.058(4) 0.026(2) 0.039(3) -0.007(2) -0.015(3) -0.004(2)
C412 0.089(6) 0.042(3) 0.088(5) -0.021(3) -0.028(4) -0.007(3)
C413 0.152(8) 0.033(3) 0.064(4) -0.005(3) -0.009(5) -0.025(4)
C414 0.083(6) 0.058(4) 0.148(8) -0.070(5) 0.026(5) -0.014(4)
C421 0.049(4) 0.023(2) 0.046(3) -0.010(2) -0.004(3) -0.007(2)
C422 0.059(4) 0.030(3) 0.082(5) -0.010(3) 0.024(4) -0.013(3)
C423 0.053(4) 0.026(3) 0.069(4) -0.014(3) 0.000(3) -0.004(2)
C424 0.103(6) 0.036(3) 0.047(4) 0.006(3) -0.017(4) -0.014(3)
C431 0.026(3) 0.026(2) 0.055(3) -0.014(2) -0.001(3) 0.000(2)
C432 0.088(5) 0.038(3) 0.084(5) -0.026(3) 0.030(4) -0.026(3)
C433 0.038(4) 0.048(3) 0.071(4) -0.030(3) 0.000(3) 0.002(3)
C434 0.060(5) 0.045(3) 0.110(6) -0.040(4) -0.050(4) 0.008(3)
C441 0.050(4) 0.027(3) 0.047(3) -0.006(2) 0.001(3) -0.003(2)
C442 0.105(6) 0.042(4) 0.109(6) 0.004(4) 0.048(5) -0.011(4)
C443 0.227(11) 0.033(3) 0.073(5) -0.012(3) 0.032(6) -0.025(5)
C444 0.109(7) 0.040(4) 0.129(7) 0.006(4) -0.046(6) 0.003(4)
C611 0.036(3) 0.026(2) 0.032(3) -0.003(2) -0.004(2) 0.001(2)
N612 0.029(3) 0.036(2) 0.030(2) -0.0070(18) -0.0039(19) -0.0013(18)
C613 0.033(4) 0.074(4) 0.056(4) -0.028(3) -0.008(3) -0.004(3)
C614 0.033(3) 0.035(3) 0.028(3) -0.008(2) -0.006(2) 0.001(2)
C615 0.034(3) 0.042(3) 0.033(3) -0.003(2) 0.003(2) 0.002(2)
C616 0.054(4) 0.049(3) 0.023(3) -0.003(2) -0.001(3) 0.021(3)
C621 0.028(3) 0.030(2) 0.037(3) -0.016(2) -0.001(2) 0.002(2)
N622 0.023(2) 0.036(2) 0.031(2) -0.0136(17) -0.0034(18) 0.0000(17)
C623 0.024(3) 0.055(3) 0.032(3) -0.011(2) 0.004(2) -0.005(2)
C624 0.028(3) 0.036(3) 0.038(3) -0.015(2) -0.004(2) -0.001(2)
C625 0.022(3) 0.043(3) 0.044(3) -0.018(2) -0.009(2) 0.009(2)
C626 0.044(4) 0.046(3) 0.033(3) -0.018(2) -0.012(3) 0.014(3)
C631 0.026(3) 0.033(2) 0.029(3) -0.004(2) 0.004(2) -0.004(2)
N632 0.027(2) 0.032(2) 0.029(2) -0.0059(17) -0.0005(18) -0.0015(18)
C633 0.033(3) 0.057(3) 0.047(3) -0.023(3) -0.004(3) 0.014(3)
C634 0.035(3) 0.031(2) 0.033(3) -0.007(2) 0.001(2) -0.002(2)
C635 0.032(3) 0.038(3) 0.039(3) -0.002(2) 0.000(2) -0.005(2)
C636 0.042(4) 0.055(3) 0.028(3) -0.001(2) -0.008(3) -0.014(3)
C641 0.033(3) 0.032(2) 0.030(3) -0.012(2) -0.006(2) -0.001(2)
N642 0.027(2) 0.0295(19) 0.024(2) -0.0105(16) -0.0015(17) 0.0007(17)
C643 0.041(3) 0.036(3) 0.033(3) -0.005(2) 0.000(2) 0.007(2)
C644 0.031(3) 0.034(2) 0.023(2) -0.010(2) -0.002(2) -0.002(2)
C645 0.033(3) 0.047(3) 0.028(3) -0.015(2) -0.003(2) 0.002(2)
C646 0.047(4) 0.061(3) 0.023(3) -0.015(2) 0.002(3) -0.016(3)

loop_
_atom_type_symbol
_atom_type_description
_atom_type_scat_dispersion_real
_atom_type_scat_dispersion_imag
_atom_type_scat_source
C C 0.0181 0.0091 'International Tables Vol C Tables 4.2.6.8 and 6.1.1.4'
H H 0.0000 0.0000 'International Tables Vol C Tables 4.2.6.8 and 6.1.1.4'
N N 0.0311 0.0180 'International Tables Vol C Tables 4.2.6.8 and 6.1.1.4'
O O 0.0492 0.0322 'International Tables Vol C Tables 4.2.6.8 and 6.1.1.4'
S S 0.3331 0.5567 'International Tables Vol C Tables 4.2.6.8 and 6.1.1.4'
Cu Cu -1.9646 0.5888 'International Tables Vol C Tables 4.2.6.8 and 6.1.1.4'

loop_
_geom_angle_atom_site_label_1
_geom_angle_atom_site_label_2
_geom_angle_atom_site_label_3
_geom_angle
O11 Cu1 O13 177.92(15)
O11 Cu1 N232 87.67(14)
O13 Cu1 N232 91.17(14)
O11 Cu1 N212 90.66(14)
O13 Cu1 N212 89.68(14)
N232 Cu1 N212 155.51(16)
O11 Cu1 O3A 75.1(4)
O13 Cu1 O3A 106.9(4)
N232 Cu1 O3A 108.0(4)
N212 Cu1 O3A 95.2(4)
O11 Cu1 O3 96.14(16)
O13 Cu1 O3 85.94(16)
N232 Cu1 O3 121.47(14)
N212 Cu1 O3 83.01(15)
O3A Cu1 O3 24.2(4)
O22 N1 O21 121.3(7)
O22 N1 O20 122.2(6)
O21 N1 O20 116.5(7)
O14 Cu2 O12 173.20(13)
O14 Cu2 N222 87.63(14)
O12 Cu2 N222 91.79(14)
O14 Cu2 N242 89.64(14)
O12 Cu2 N242 88.62(14)
N222 Cu2 N242 160.18(16)
O14 Cu2 O1 83.15(12)
O12 Cu2 O1 103.65(12)
N222 Cu2 O1 92.34(14)
N242 Cu2 O1 106.82(14)
O23 N2 O25 120.7(5)
O23 N2 O24 119.1(4)
O25 N2 O24 120.1(5)
O3A S1 O2 72.0(6)
O3A S1 O4A 115.2(8)
O2 S1 O4A 132.4(7)
O3A S1 O1 113.7(6)
O2 S1 O1 112.1(2)
O4A S1 O1 107.1(7)
O3A S1 O4 130.6(7)
O2 S1 O4 110.3(3)
O4A S1 O4 27.5(6)
O1 S1 O4 110.4(2)
O3A S1 O3 38.3(6)
O2 S1 O3 109.1(3)
O4A S1 O3 82.9(7)
O1 S1 O3 107.6(2)
O4 S1 O3 107.2(3)
O3A S1 O2A 111.5(7)
O2 S1 O2A 40.9(6)
O4A S1 O2A 103.9(7)
O1 S1 O2A 104.5(6)
O4 S1 O2A 76.7(6)
O3 S1 O2A 143.5(6)
S1 O1 Cu2 122.51(17)
S1 O3 Cu1 118.0(2)
S1 O3A Cu1 123.6(9)
C11 O11 Cu1 125.3(3)
O11 C11 C21 124.6(4)
O11 C11 C61 118.2(4)
C21 C11 C61 117.2(4)
C12 O12 Cu2 126.5(3)
O12 C12 C62 118.3(4)
O12 C12 C22 124.6(4)
C62 C12 C22 117.1(4)
C13 O13 Cu1 127.8(3)
O13 C13 C23 124.9(4)
O13 C13 C63 118.3(4)
C23 C13 C63 116.8(4)
C14 O14 Cu2 124.6(3)
O14 C14 C24 124.0(4)
O14 C14 C64 118.5(4)
C24 C14 C64 117.5(4)
C31 C21 C11 119.9(4)
C31 C21 C211 117.7(4)
C11 C21 C211 122.4(4)
C12 C22 C32 119.6(4)
C12 C22 C221 123.7(4)
C32 C22 C221 116.5(4)
C13 C23 C33 120.0(4)
C13 C23 C231 121.5(4)
C33 C23 C231 118.2(4)
C34 C24 C14 119.4(4)
C34 C24 C241 118.5(4)
C14 C24 C241 121.9(4)
C41 C31 C21 122.9(4)
C42 C32 C22 123.2(5)
C43 C33 C23 122.9(5)
C44 C34 C24 122.8(4)
C31 C41 C51 116.3(4)
C31 C41 C411 121.2(4)
C51 C41 C411 122.5(4)
C32 C42 C52 116.0(4)
C32 C42 C421 122.7(4)
C52 C42 C421 121.3(4)
C33 C43 C53 116.3(4)
C33 C43 C431 122.0(5)
C53 C43 C431 121.5(4)
C34 C44 C54 116.6(4)
C34 C44 C441 120.5(4)
C54 C44 C441 122.9(4)
C61 C51 C41 122.9(4)
C62 C52 C42 122.5(5)
C63 C53 C43 122.9(4)
C64 C54 C44 122.4(4)
C51 C61 C11 120.8(4)
C51 C61 C611 121.6(4)
C11 C61 C611 117.5(4)
C52 C62 C12 121.6(5)
C52 C62 C621 121.5(4)
C12 C62 C621 116.9(4)
C53 C63 C13 121.0(5)
C53 C63 C631 123.1(4)
C13 C63 C631 115.8(4)
C54 C64 C14 120.5(4)
C54 C64 C641 122.6(4)
C14 C64 C641 116.7(4)
N100 C100 C101 175.8(15)
O100 C102 C103 108.1(7)
O200 C104 C105 111.2(11)
O300 C106 C107 109.6(7)
N212 C211 C21 122.5(4)
C211 N212 O213 114.3(4)
C211 N212 Cu1 128.6(3)
O213 N212 Cu1 117.0(3)
N222 C221 C22 123.2(5)
C221 N222 O223 114.5(4)
C221 N222 Cu2 128.5(3)
O223 N222 Cu2 117.0(2)
N232 C231 C23 124.5(5)
C231 N232 O233 113.2(4)
C231 N232 Cu1 128.0(3)
O233 N232 Cu1 118.5(3)
N242 C241 C24 122.2(4)
C241 N242 O243 114.1(4)
C241 N242 Cu2 129.4(3)
O243 N242 Cu2 116.3(3)
C414 C411 C412 110.6(6)
C414 C411 C41 111.4(5)
C412 C411 C41 109.3(4)
C414 C411 C413 107.1(5)
C412 C411 C413 106.1(5)
C41 C411 C413 112.2(4)
C424 C421 C42 112.2(4)
C424 C421 C423 108.4(5)
C42 C421 C423 109.8(4)
C424 C421 C422 109.3(5)
C42 C421 C422 108.7(4)
C423 C421 C422 108.4(4)
C434 C431 C433 109.0(5)
C434 C431 C432 109.3(5)
C433 C431 C432 108.0(4)
C434 C431 C43 112.2(4)
C433 C431 C43 108.0(4)
C432 C431 C43 110.2(4)
C443 C441 C442 110.2(6)
C443 C441 C44 113.3(5)
C442 C441 C44 109.6(4)
C443 C441 C444 107.7(6)
C442 C441 C444 107.1(6)
C44 C441 C444 108.7(5)
C61 C611 N612 111.4(4)
C614 N612 C613 112.4(4)
C614 N612 C611 110.4(4)
C613 N612 C611 111.3(4)
N612 C614 C615 113.7(4)
C614 C615 C616 112.7(4)
C626 C616 C615 115.5(4)
C62 C621 N622 111.3(3)
C623 N622 C624 112.8(4)
C623 N622 C621 110.1(4)
C624 N622 C621 110.0(3)
N622 C624 C625 114.1(4)
C626 C625 C624 111.6(4)
C625 C626 C616 116.3(4)
C63 C631 N632 110.0(4)
C633 N632 C634 112.5(4)
C633 N632 C631 110.1(4)
C634 N632 C631 110.1(3)
N632 C634 C635 113.2(4)
C636 C635 C634 111.1(4)
C635 C636 C646 115.5(4)
C64 C641 N642 110.5(4)
C643 N642 C644 112.9(3)
C643 N642 C641 111.2(4)
C644 N642 C641 110.6(4)
N642 C644 C645 115.1(4)
C644 C645 C646 110.7(4)
C636 C646 C645 114.8(4)

loop_
_geom_bond_atom_site_label_1
_geom_bond_atom_site_label_2
_geom_bond_distance
Cu1 O11 1.897(3)
Cu1 O13 1.906(3)
Cu1 N232 1.971(4)
Cu1 N212 1.979(4)
Cu1 O3A 2.264(14)
Cu1 O3 2.269(4)
N1 O22 1.208(7)
N1 O21 1.257(6)
N1 O20 1.280(7)
Cu2 O14 1.917(3)
Cu2 O12 1.922(3)
Cu2 N222 1.969(4)
Cu2 N242 1.983(4)
Cu2 O1 2.256(3)
N2 O23 1.228(5)
N2 O25 1.240(5)
N2 O24 1.260(5)
S1 O3A 1.391(10)
S1 O2 1.448(4)
S1 O4A 1.471(11)
S1 O1 1.476(3)
S1 O4 1.478(4)
S1 O3 1.491(4)
S1 O2A 1.498(10)
O11 C11 1.322(5)
C11 C21 1.418(6)
C11 C61 1.419(6)
O12 C12 1.333(5)
C12 C62 1.410(7)
C12 C22 1.410(6)
O13 C13 1.321(5)
C13 C23 1.412(7)
C13 C63 1.419(6)
O14 C14 1.327(5)
C14 C24 1.409(6)
C14 C64 1.410(6)
C21 C31 1.409(6)
C21 C211 1.459(6)
C22 C32 1.414(6)
C22 C221 1.446(7)
C23 C33 1.415(6)
C23 C231 1.455(6)
C24 C34 1.403(6)
C24 C241 1.459(6)
C31 C41 1.393(7)
C32 C42 1.386(7)
C33 C43 1.378(7)
C34 C44 1.390(6)
C41 C51 1.398(7)
C41 C411 1.530(7)
C42 C52 1.400(7)
C42 C421 1.533(6)
C43 C53 1.399(7)
C43 C431 1.543(6)
C44 C54 1.391(7)
C44 C441 1.543(6)
C51 C61 1.384(6)
C52 C62 1.382(6)
C53 C63 1.380(6)
C54 C64 1.390(6)
C61 C611 1.496(6)
C62 C621 1.510(7)
C63 C631 1.487(7)
C64 C641 1.494(6)
O100 C102 1.418(8)
C100 N100 1.172(14)
C100 C101 1.496(16)
C102 C103 1.421(10)
C104 O200 1.478(12)
C104 C105 1.486(16)
C106 O300 1.426(8)
C106 C107 1.527(12)
C211 N212 1.269(6)
N212 O213 1.402(5)
C221 N222 1.285(6)
N222 O223 1.394(5)
C231 N232 1.271(6)
N232 O233 1.387(4)
C241 N242 1.277(5)
N242 O243 1.410(5)
C411 C414 1.517(8)
C411 C412 1.523(8)
C411 C413 1.552(8)
C421 C424 1.525(8)
C421 C423 1.541(7)
C421 C422 1.541(8)
C431 C434 1.514(8)
C431 C433 1.524(7)
C431 C432 1.540(7)
C441 C443 1.498(8)
C441 C442 1.504(8)
C441 C444 1.548(9)
C611 N612 1.521(6)
N612 C614 1.490(6)
N612 C613 1.495(7)
C614 C615 1.524(6)
C615 C616 1.533(7)
C616 C626 1.531(8)
C621 N622 1.515(5)
N622 C623 1.488(6)
N622 C624 1.495(6)
C624 C625 1.521(6)
C625 C626 1.503(7)
C631 N632 1.527(6)
N632 C633 1.496(6)
N632 C634 1.500(6)
C634 C635 1.530(7)
C635 C636 1.519(7)
C636 C646 1.519(7)
C641 N642 1.504(6)
N642 C643 1.496(6)
N642 C644 1.502(5)
C644 C645 1.508(7)
C645 C646 1.539(7)
